data_7045577
loop_
_publ_author_name
'Brunet, Gabriel'
'Sebastiao, Elena'
'Witkowski, Tomasz G.'
'Korobkov, Ilia'
'Gabidullin, Bulat'
'Murugesu, Muralee'

_publ_section_title
;
 A nitrogen-rich ligand as a scaffold for slow magnetic relaxation in
 dysprosium-based 0D and 1D architectures.
;
_journal_issue 34
_journal_name_full 'Dalton transactions (Cambridge, England : 2003)'
_journal_page_first 11782
_journal_page_last 11787
_journal_paper_doi 10.1039/c8dt00146d
_journal_volume 47
_journal_year 2018
_chemical_formula_sum 'C12 H27 Dy N27 O12'
_chemical_formula_weight 904.10
_space_group_crystal_system triclinic
_space_group_IT_number 2
_space_group_name_Hall '-P 1'
_space_group_name_H-M_alt 'P -1'
_symmetry_space_group_name_Hall '-P 1'
_symmetry_space_group_name_H-M 'P -1'
_atom_sites_solution_hydrogens mixed
_audit_creation_method SHELXL-2014/7
_audit_update_record
;
2017-12-19 deposited with the CCDC.
2018-02-08 downloaded from the CCDC.
;
_cell_angle_alpha 101.599(3)
_cell_angle_beta 97.500(3)
_cell_angle_gamma 93.781(3)
_cell_formula_units_Z 2
_cell_length_a 9.7883(6)
_cell_length_b 11.1740(6)
_cell_length_c 14.3567(8)
_cell_measurement_reflns_used 9890
_cell_measurement_temperature 200(2)
_cell_measurement_theta_max 28.41
_cell_measurement_theta_min 2.61
_cell_volume 1518.14(15)
_computing_cell_refinement 'APEX II (Bruker, 2009)'
_computing_data_collection 'APEX II (Bruker, 2009)'
_computing_data_reduction 'SAINT (Bruker)'
_computing_molecular_graphics 'Mercury (Macrae et al., 2008)'
_computing_publication_material 'CIFTAB (Sheldrick, 1997)'
_computing_structure_refinement 'SHELXL-2014/7 (Sheldrick, 2014)'
_computing_structure_solution 'XT (Sheldrick, 2014)'
_diffrn_ambient_temperature 200(2)
_diffrn_measured_fraction_theta_full 0.980
_diffrn_measured_fraction_theta_max 0.967
_diffrn_measurement_device_type 'Bruker APEX-II CCD'
_diffrn_measurement_method '\f and \w scans'
_diffrn_radiation_type MoK\a
_diffrn_radiation_wavelength 0.71073
_diffrn_reflns_av_R_equivalents 0.0229
_diffrn_reflns_av_unetI/netI 0.0274
_diffrn_reflns_Laue_measured_fraction_full 0.980
_diffrn_reflns_Laue_measured_fraction_max 0.967
_diffrn_reflns_limit_h_max 13
_diffrn_reflns_limit_h_min -13
_diffrn_reflns_limit_k_max 14
_diffrn_reflns_limit_k_min -14
_diffrn_reflns_limit_l_max 19
_diffrn_reflns_limit_l_min -18
_diffrn_reflns_number 17057
_diffrn_reflns_point_group_measured_fraction_full 0.980
_diffrn_reflns_point_group_measured_fraction_max 0.967
_diffrn_reflns_theta_full 25.242
_diffrn_reflns_theta_max 28.411
_diffrn_reflns_theta_min 1.464
_exptl_absorpt_coefficient_mu 2.566
_exptl_absorpt_correction_T_max 0.7457
_exptl_absorpt_correction_T_min 0.5547
_exptl_absorpt_correction_type multi-scan
_exptl_absorpt_process_details 'SADABS, Bruker (2003)'
_exptl_crystal_colour colourless
_exptl_crystal_density_diffrn 1.978
_exptl_crystal_description block
_exptl_crystal_F_000 900
_exptl_crystal_size_max 0.220
_exptl_crystal_size_mid 0.120
_exptl_crystal_size_min 0.080
_refine_diff_density_max 1.663
_refine_diff_density_min -1.380
_refine_diff_density_rms 0.102
_refine_ls_extinction_method none
_refine_ls_goodness_of_fit_ref 1.080
_refine_ls_hydrogen_treatment mixed
_refine_ls_matrix_type full
_refine_ls_number_parameters 676
_refine_ls_number_reflns 7372
_refine_ls_number_restraints 592
_refine_ls_restrained_S_all 1.056
_refine_ls_R_factor_all 0.0295
_refine_ls_R_factor_gt 0.0263
_refine_ls_shift/su_max 0.001
_refine_ls_shift/su_mean 0.000
_refine_ls_structure_factor_coef Fsqd
_refine_ls_weighting_details 'w=1/[\s^2^(Fo^2^)+(0.0248P)^2^+3.0347P] where P=(Fo^2^+2Fc^2^)/3'
_refine_ls_weighting_scheme calc
_refine_ls_wR_factor_gt 0.0621
_refine_ls_wR_factor_ref 0.0640
_reflns_Friedel_coverage 0.000
_reflns_number_gt 6864
_reflns_number_total 7372
_reflns_threshold_expression 'I > 2\s(I)'
_cod_data_source_file c8dt00146d2.cif
_cod_data_source_block shelx
_cod_depositor_comments 'Adding full bibliography for 7045576--7045579.cif.'
_cod_database_code 7045577
_shelx_shelxl_version_number 2014/7
_shelx_space_group_comment
;
The symmetry employed for this shelxl refinement is uniquely defined
by the following loop, which should always be used as a source of
symmetry information in preference to the above space-group names.
They are only intended as comments.
;
_shelx_estimated_absorpt_t_min 0.602
_shelx_estimated_absorpt_t_max 0.821

loop_
_space_group_symop_operation_xyz
'x, y, z'
'-x, -y, -z'

loop_
_atom_site_label
_atom_site_type_symbol
_atom_site_fract_x
_atom_site_fract_y
_atom_site_fract_z
_atom_site_U_iso_or_equiv
_atom_site_adp_type
_atom_site_occupancy
_atom_site_site_symmetry_order
_atom_site_calc_flag
_atom_site_refinement_flags_posn
_atom_site_refinement_flags_adp
_atom_site_refinement_flags_occupancy
_atom_site_disorder_assembly
_atom_site_disorder_group
Dy1 Dy 0.42949(2) 0.17255(2) 0.84268(2) 0.01634(4) Uani 1 1 d . . . . .
C1 C 0.3388(3) 0.1197(2) 0.58191(18) 0.0140(5) Uani 1 1 d D U . . .
C2 C 0.3360(3) 0.2504(2) 0.62379(19) 0.0153(5) Uani 1 1 d D U . . .
C3 C 0.3738(3) -0.0683(2) 0.62252(18) 0.0140(5) Uani 1 1 d D U . . .
C4 C 0.4121(3) -0.1244(2) 0.70448(19) 0.0156(5) Uani 1 1 d D U . . .
C5 C 0.3167(3) 0.0610(2) 0.48345(19) 0.0148(5) Uani 1 1 d D U . . .
C6 C 0.2862(3) 0.1185(2) 0.40027(19) 0.0175(5) Uani 1 1 d D U . . .
C7 C 0.3495(3) -0.1259(2) 0.52452(18) 0.0135(5) Uani 1 1 d D U . . .
C8 C 0.3507(3) -0.2578(2) 0.48091(19) 0.0146(5) Uani 1 1 d D U . . .
N1 N 0.3683(2) 0.05313(19) 0.64862(16) 0.0144(4) Uani 1 1 d D U . . .
N2 N 0.3234(2) -0.05944(19) 0.45765(16) 0.0149(4) Uani 1 1 d D U . . .
N3 N 0.3601(3) 0.2934(2) 0.71879(17) 0.0201(5) Uani 1 1 d D U . . .
N4 N 0.3502(3) 0.4148(2) 0.73072(18) 0.0240(5) Uani 1 1 d D U . . .
N5 N 0.3229(3) 0.4436(2) 0.64657(18) 0.0222(5) Uani 1 1 d D U . . .
N6 N 0.3138(3) 0.3411(2) 0.57787(17) 0.0188(5) Uani 1 1 d D U . . .
N7 N 0.4456(3) -0.0554(2) 0.79348(16) 0.0180(4) Uani 1 1 d D U . . .
N8 N 0.4771(3) -0.1350(2) 0.84894(17) 0.0243(5) Uani 1 1 d D U . . .
N9 N 0.4633(3) -0.2470(2) 0.79627(18) 0.0263(5) Uani 1 1 d D U . . .
N10 N 0.4217(3) -0.2427(2) 0.70427(17) 0.0211(5) Uani 1 1 d D U . . .
N11 N 0.2655(3) 0.0556(2) 0.30972(17) 0.0232(5) Uani 1 1 d D U . . .
N12 N 0.2398(3) 0.1385(2) 0.25493(18) 0.0272(5) Uani 1 1 d D U . . .
N13 N 0.2454(3) 0.2485(2) 0.30835(18) 0.0269(5) Uani 1 1 d D U . . .
N14 N 0.2745(3) 0.2366(2) 0.39935(17) 0.0213(5) Uani 1 1 d D U . . .
H14A H 0.2845 0.2969 0.4504 0.026 Uiso 1 1 calc R U . . .
N15 N 0.3395(3) -0.2996(2) 0.38662(17) 0.0190(5) Uani 1 1 d D U . . .
N16 N 0.3412(3) -0.4225(2) 0.37372(17) 0.0210(5) Uani 1 1 d D U . . .
N17 N 0.3526(3) -0.4561(2) 0.45563(18) 0.0224(5) Uani 1 1 d D U . . .
N18 N 0.3590(3) -0.3540(2) 0.52312(17) 0.0188(4) Uani 1 1 d D U . . .
H18A H 0.3673 -0.3504 0.5854 0.023 Uiso 1 1 calc R U . . .
C9 C 1.0219(8) 0.5679(6) 0.5679(5) 0.0172(13) Uani 0.5 1 d D U P A -1
C10 C 1.0541(7) 0.6651(6) 0.6546(5) 0.0169(13) Uani 0.5 1 d D U P A -1
C11 C 0.9984(10) 0.5307(7) 0.4018(5) 0.0176(15) Uani 0.5 1 d D U P A -1
C12 C 1.0099(8) 0.5909(6) 0.3207(6) 0.0185(15) Uani 0.5 1 d D U P A -1
C13 C 0.9934(8) 0.4406(7) 0.5631(6) 0.0153(15) Uani 0.5 1 d D U P A -1
C14 C 0.9943(9) 0.3793(7) 0.6447(6) 0.0210(15) Uani 0.5 1 d D U P A -1
C15 C 0.9638(8) 0.4049(7) 0.3965(5) 0.0171(13) Uani 0.5 1 d D U P A -1
C16 C 0.9233(8) 0.3111(6) 0.3085(6) 0.0204(14) Uani 0.5 1 d D U P A -1
N19 N 1.0254(7) 0.6085(7) 0.4868(5) 0.0155(13) Uani 0.5 1 d D U P A -1
N20 N 0.9647(9) 0.3637(7) 0.4775(5) 0.0193(14) Uani 0.5 1 d D U P A -1
N21 N 1.0831(8) 0.7824(6) 0.6516(5) 0.0226(14) Uani 0.5 1 d D U P A -1
N22 N 1.1058(9) 0.8425(7) 0.7444(6) 0.0253(16) Uani 0.5 1 d D U P A -1
N23 N 1.0912(7) 0.7673(6) 0.8020(5) 0.0306(13) Uani 0.5 1 d D U P A -1
N24 N 1.0582(7) 0.6565(5) 0.7464(4) 0.0248(11) Uani 0.5 1 d D U P A -1
N25 N 0.9954(8) 0.7100(6) 0.3297(5) 0.0241(15) Uani 0.5 1 d D U P A -1
H25 H 0.9745 0.7599 0.3805 0.029 Uiso 0.5 1 calc R U P A -1
N26 N 1.0183(10) 0.7397(9) 0.2473(6) 0.0298(18) Uani 0.5 1 d D U P A -1
N27 N 1.0486(9) 0.6413(7) 0.1910(6) 0.0304(16) Uani 0.5 1 d D U P A -1
N28 N 1.0459(8) 0.5464(6) 0.2355(5) 0.0261(14) Uani 0.5 1 d D U P A -1
N29 N 1.0004(9) 0.2582(6) 0.6337(5) 0.0279(15) Uani 0.5 1 d D U P A -1
N30 N 0.9991(10) 0.2357(8) 0.7211(6) 0.0306(18) Uani 0.5 1 d D U P A -1
N31 N 0.9916(9) 0.3365(9) 0.7835(6) 0.0337(16) Uani 0.5 1 d D U P A -1
N32 N 0.9890(8) 0.4292(6) 0.7356(6) 0.0270(15) Uani 0.5 1 d D U P A -1
H32 H 0.9846 0.5074 0.7602 0.032 Uiso 0.5 1 calc R U P A -1
N33 N 0.9257(8) 0.1922(6) 0.3101(6) 0.0226(14) Uani 0.5 1 d D U P A -1
N34 N 0.8796(10) 0.1334(7) 0.2189(6) 0.0278(17) Uani 0.5 1 d D U P A -1
N35 N 0.8456(8) 0.2125(5) 0.1668(5) 0.0331(14) Uani 0.5 1 d D U P A -1
N36 N 0.8713(8) 0.3258(5) 0.2215(4) 0.0306(12) Uani 0.5 1 d D U P A -1
O1 O 0.6272(2) 0.16809(19) 0.76116(15) 0.0229(4) Uani 1 1 d D . . . .
H1A H 0.661(4) 0.105(2) 0.744(3) 0.034 Uiso 1 1 d D U . . .
H1B H 0.642(4) 0.211(3) 0.724(2) 0.034 Uiso 1 1 d D U . . .
O2 O 0.5523(3) 0.36916(19) 0.89991(17) 0.0316(5) Uani 1 1 d D . . . .
H2A H 0.577(4) 0.416(3) 0.868(2) 0.047 Uiso 1 1 d D U . . .
H2B H 0.593(4) 0.391(4) 0.9533(16) 0.047 Uiso 1 1 d D U . . .
O3 O 0.6273(2) 0.1504(2) 0.95194(16) 0.0270(5) Uani 1 1 d D . . . .
H3A H 0.701(3) 0.189(3) 0.952(3) 0.041 Uiso 1 1 d D U . . .
H3B H 0.634(4) 0.123(4) 0.999(2) 0.041 Uiso 1 1 d D U . . .
O4 O 0.2873(3) 0.3115(2) 0.9237(2) 0.0432(7) Uani 1 1 d D . . . .
H4A H 0.291(5) 0.384(2) 0.924(4) 0.065 Uiso 1 1 d D U . . .
H4B H 0.237(5) 0.299(4) 0.961(3) 0.065 Uiso 1 1 d D U . . .
O5 O 0.3614(2) 0.0861(2) 0.97039(15) 0.0253(4) Uani 1 1 d D . . . .
H5A H 0.2793(19) 0.079(4) 0.976(3) 0.038 Uiso 1 1 d D U . . .
H5B H 0.409(3) 0.100(4) 1.0233(18) 0.038 Uiso 1 1 d D U . . .
O6 O 0.1938(2) 0.0958(2) 0.79734(17) 0.0262(4) Uani 1 1 d D . . . .
H6A H 0.170(4) 0.0236(17) 0.789(3) 0.039 Uiso 1 1 d D U . . .
H6B H 0.132(3) 0.137(3) 0.785(3) 0.039 Uiso 1 1 d D U . . .
O7 O 0.6445(3) 0.5575(2) 0.82119(18) 0.0352(6) Uani 1 1 d D . . . .
H7A H 0.653(5) 0.526(4) 0.7650(18) 0.053 Uiso 1 1 d D U . . .
H7B H 0.586(4) 0.606(3) 0.821(3) 0.053 Uiso 1 1 d D U . . .
O8 O 0.3075(3) 0.5540(2) 0.91756(19) 0.0394(6) Uani 1 1 d D . . . .
H8A H 0.238(3) 0.588(4) 0.924(3) 0.059 Uiso 1 1 d D U . . .
H8B H 0.325(5) 0.539(4) 0.8634(19) 0.059 Uiso 1 1 d D U . . .
O9 O 0.1258(8) 0.1035(6) 1.0532(6) 0.0411(12) Uani 0.5 1 d D . P B 1
H9A H 0.143(11) 0.090(8) 1.107(3) 0.062 Uiso 0.5 1 d D U P C 1
H9B H 0.109(11) 0.175(3) 1.061(6) 0.062 Uiso 0.5 1 d D U P D 1
O10 O 0.8604(6) 0.3088(7) 0.9799(5) 0.0531(13) Uani 0.5 1 d D . P E 1
H10A H 0.860(7) 0.342(9) 0.935(5) 0.080 Uiso 0.5 1 d D U P F 1
H10B H 0.931(3) 0.288(3) 0.9934(13) 0.080 Uiso 1 1 d D U . . .
O11 O 0.0969(6) 0.3461(5) 1.0849(5) 0.0463(10) Uani 0.5 1 d D . P G 1
H11A H 0.0553 0.3442 1.1305 0.069 Uiso 0.5 1 d DR U P G 1
H11B H 0.1744 0.3743 1.1127 0.069 Uiso 1 1 d DR U . . .
O12 O 0.9889(7) 0.9096(5) 0.5329(5) 0.0364(10) Uani 0.5 1 d D . P H 1
H12A H 1.021(10) 0.884(8) 0.580(4) 0.055 Uiso 0.5 1 d D U P I 1
H12B H 0.991(17) 0.854(8) 0.487(4) 0.055 Uiso 0.5 1 d D U P J 1
O9' O 0.1164(8) 0.0421(6) 1.0375(6) 0.0411(12) Uani 0.5 1 d D . P K 2
H9C H 0.121(10) -0.006(7) 1.074(5) 0.062 Uiso 0.5 1 d D U P L 2
H9D H 0.058(7) 0.015(8) 0.990(4) 0.062 Uiso 0.5 1 d D U P M 2
O10' O 0.8834(6) 0.2417(7) 0.9375(5) 0.0531(13) Uani 0.5 1 d D . P N 2
H10D H 0.9121 0.2782 0.8981 0.080 Uiso 0.5 1 d DR U P N 2
O11' O 0.1325(6) 0.2914(6) 1.0596(5) 0.0463(10) Uani 0.5 1 d D . P O 2
H11C H 0.1415 0.2517 1.1006 0.069 Uiso 0.5 1 d DR U P O 2
O12' O 0.9680(8) 0.8671(6) 0.4815(5) 0.0364(10) Uani 0.5 1 d D . P P 2
H12C H 1.019(10) 0.857(8) 0.529(5) 0.055 Uiso 0.5 1 d D U P Q 2
H12D H 0.983(9) 0.938(4) 0.475(6) 0.055 Uiso 0.5 1 d D U P R 2

loop_
_atom_site_aniso_label
_atom_site_aniso_U_11
_atom_site_aniso_U_22
_atom_site_aniso_U_33
_atom_site_aniso_U_23
_atom_site_aniso_U_13
_atom_site_aniso_U_12
Dy1 0.02439(7) 0.01543(6) 0.01105(6) 0.00494(4) 0.00460(5) 0.00484(4)
C1 0.0142(11) 0.0158(11) 0.0141(11) 0.0065(9) 0.0039(9) 0.0038(9)
C2 0.0171(12) 0.0159(11) 0.0142(12) 0.0059(9) 0.0023(9) 0.0034(9)
C3 0.0142(11) 0.0158(11) 0.0137(11) 0.0059(9) 0.0035(9) 0.0032(9)
C4 0.0195(12) 0.0163(11) 0.0130(11) 0.0050(9) 0.0042(10) 0.0054(9)
C5 0.0154(12) 0.0172(11) 0.0140(12) 0.0067(9) 0.0041(9) 0.0034(9)
C6 0.0174(12) 0.0214(12) 0.0157(12) 0.0077(9) 0.0027(10) 0.0049(9)
C7 0.0144(11) 0.0156(11) 0.0121(11) 0.0047(9) 0.0038(9) 0.0033(8)
C8 0.0135(11) 0.0171(11) 0.0140(11) 0.0043(9) 0.0031(9) 0.0024(9)
N1 0.0156(10) 0.0159(10) 0.0135(10) 0.0058(8) 0.0028(8) 0.0045(8)
N2 0.0154(10) 0.0181(10) 0.0123(10) 0.0048(8) 0.0029(8) 0.0027(8)
N3 0.0300(13) 0.0151(10) 0.0161(11) 0.0038(8) 0.0044(9) 0.0056(9)
N4 0.0375(14) 0.0172(11) 0.0179(12) 0.0045(9) 0.0021(10) 0.0076(10)
N5 0.0299(13) 0.0185(10) 0.0191(11) 0.0052(9) 0.0031(10) 0.0047(9)
N6 0.0247(12) 0.0164(10) 0.0168(11) 0.0067(8) 0.0027(9) 0.0039(8)
N7 0.0270(12) 0.0174(10) 0.0113(10) 0.0059(8) 0.0029(9) 0.0057(9)
N8 0.0410(15) 0.0203(11) 0.0137(11) 0.0070(9) 0.0032(10) 0.0096(10)
N9 0.0458(16) 0.0204(11) 0.0146(11) 0.0068(9) 0.0037(11) 0.0103(10)
N10 0.0345(13) 0.0177(10) 0.0129(11) 0.0064(8) 0.0023(10) 0.0076(9)
N11 0.0303(13) 0.0285(12) 0.0133(11) 0.0085(9) 0.0034(10) 0.0085(10)
N12 0.0365(15) 0.0321(13) 0.0159(12) 0.0104(10) 0.0033(11) 0.0095(11)
N13 0.0367(15) 0.0310(13) 0.0167(12) 0.0128(10) 0.0025(11) 0.0090(11)
N14 0.0295(13) 0.0235(11) 0.0138(11) 0.0100(9) 0.0025(9) 0.0060(9)
N15 0.0243(12) 0.0168(10) 0.0159(11) 0.0027(8) 0.0033(9) 0.0023(8)
N16 0.0289(13) 0.0174(10) 0.0161(11) 0.0024(8) 0.0029(10) 0.0021(9)
N17 0.0278(13) 0.0176(10) 0.0210(12) 0.0034(9) 0.0018(10) 0.0027(9)
N18 0.0253(12) 0.0168(10) 0.0148(11) 0.0038(8) 0.0035(9) 0.0046(8)
C9 0.016(3) 0.017(3) 0.018(3) 0.004(2) 0.001(3) 0.001(2)
C10 0.016(3) 0.019(3) 0.016(3) 0.005(2) 0.000(3) 0.001(2)
C11 0.016(3) 0.018(3) 0.017(3) 0.002(2) -0.001(3) 0.003(2)
C12 0.020(3) 0.018(3) 0.018(4) 0.005(3) 0.002(3) 0.001(2)
C13 0.013(3) 0.016(3) 0.017(4) 0.006(3) 0.000(4) -0.001(3)
C14 0.018(3) 0.022(3) 0.023(4) 0.008(3) 0.001(3) 0.000(2)
C15 0.015(3) 0.018(3) 0.019(3) 0.006(2) 0.001(3) 0.003(2)
C16 0.020(3) 0.017(3) 0.022(3) 0.001(2) 0.003(3) 0.002(2)
N19 0.017(3) 0.016(3) 0.014(3) 0.005(3) 0.000(3) 0.001(3)
N20 0.020(3) 0.017(3) 0.020(3) 0.004(3) 0.001(3) 0.002(2)
N21 0.027(3) 0.019(3) 0.020(3) 0.000(2) 0.005(3) -0.002(2)
N22 0.030(4) 0.022(3) 0.022(4) 0.001(3) 0.006(4) 0.002(3)
N23 0.036(4) 0.027(3) 0.025(3) 0.001(2) 0.001(2) -0.002(2)
N24 0.028(3) 0.024(2) 0.020(3) 0.005(2) -0.002(2) 0.000(2)
N25 0.029(3) 0.021(3) 0.026(3) 0.009(3) 0.009(3) 0.006(2)
N26 0.044(4) 0.024(4) 0.026(4) 0.013(3) 0.010(3) 0.006(3)
N27 0.041(4) 0.026(3) 0.027(3) 0.011(3) 0.009(3) 0.003(3)
N28 0.036(4) 0.020(3) 0.024(3) 0.008(2) 0.008(2) 0.002(2)
N29 0.034(3) 0.023(3) 0.032(4) 0.015(3) 0.006(3) 0.005(3)
N30 0.035(4) 0.030(4) 0.032(4) 0.018(3) 0.007(3) 0.003(3)
N31 0.044(5) 0.032(4) 0.030(4) 0.018(3) 0.007(3) 0.004(3)
N32 0.037(4) 0.022(3) 0.025(4) 0.012(3) 0.006(3) 0.005(2)
N33 0.029(3) 0.015(3) 0.023(4) 0.004(3) 0.002(3) 0.001(2)
N34 0.034(3) 0.021(3) 0.027(4) 0.001(3) 0.004(3) -0.001(2)
N35 0.049(4) 0.022(3) 0.026(3) 0.003(2) 0.005(3) 0.000(3)
N36 0.042(4) 0.023(3) 0.026(3) 0.005(2) 0.003(3) 0.002(2)
O1 0.0315(11) 0.0229(10) 0.0175(10) 0.0068(8) 0.0102(9) 0.0050(8)
O2 0.0512(15) 0.0207(10) 0.0203(11) 0.0055(8) -0.0048(11) 0.0016(9)
O3 0.0269(11) 0.0336(12) 0.0242(11) 0.0170(9) 0.0010(9) 0.0020(9)
O4 0.0608(18) 0.0244(11) 0.0502(17) 0.0023(11) 0.0341(14) 0.0114(11)
O5 0.0245(11) 0.0360(11) 0.0171(10) 0.0094(9) 0.0038(9) 0.0030(9)
O6 0.0260(11) 0.0227(10) 0.0304(12) 0.0066(9) 0.0013(9) 0.0086(8)
O7 0.0546(16) 0.0243(11) 0.0256(12) 0.0048(9) -0.0002(11) 0.0092(10)
O8 0.0488(16) 0.0367(13) 0.0283(13) -0.0027(11) 0.0008(12) 0.0114(11)
O9 0.037(2) 0.054(4) 0.037(3) 0.015(3) 0.0104(19) 0.004(4)
O10 0.030(2) 0.085(4) 0.050(3) 0.029(3) 0.008(2) 0.004(2)
O11 0.035(2) 0.056(3) 0.046(3) 0.001(2) 0.0154(18) 0.0024(19)
O12 0.046(2) 0.023(2) 0.044(3) 0.0128(17) 0.009(2) 0.0077(18)
O9' 0.037(2) 0.054(4) 0.037(3) 0.015(3) 0.0104(19) 0.004(4)
O10' 0.030(2) 0.085(4) 0.050(3) 0.029(3) 0.008(2) 0.004(2)
O11' 0.035(2) 0.056(3) 0.046(3) 0.001(2) 0.0154(18) 0.0024(19)
O12' 0.046(2) 0.023(2) 0.044(3) 0.0128(17) 0.009(2) 0.0077(18)

loop_
_atom_type_symbol
_atom_type_description
_atom_type_scat_dispersion_real
_atom_type_scat_dispersion_imag
_atom_type_scat_source
C C 0.0033 0.0016 'International Tables Vol C Tables 4.2.6.8 and 6.1.1.4'
H H 0.0000 0.0000 'International Tables Vol C Tables 4.2.6.8 and 6.1.1.4'
N N 0.0061 0.0033 'International Tables Vol C Tables 4.2.6.8 and 6.1.1.4'
O O 0.0106 0.0060 'International Tables Vol C Tables 4.2.6.8 and 6.1.1.4'
Dy Dy -0.1892 4.4098 'International Tables Vol C Tables 4.2.6.8 and 6.1.1.4'

loop_
_geom_angle_atom_site_label_1
_geom_angle_atom_site_label_2
_geom_angle_atom_site_label_3
_geom_angle
O6 Dy1 O2 135.67(8)
O6 Dy1 O4 70.16(9)
O2 Dy1 O4 69.61(10)
O6 Dy1 O5 72.76(8)
O2 Dy1 O5 111.93(8)
O4 Dy1 O5 73.36(9)
O6 Dy1 O1 134.40(8)
O2 Dy1 O1 74.83(8)
O4 Dy1 O1 141.69(8)
O5 Dy1 O1 135.22(7)
O6 Dy1 O3 140.00(8)
O2 Dy1 O3 72.44(8)
O4 Dy1 O3 109.69(10)
O5 Dy1 O3 69.36(8)
O1 Dy1 O3 71.39(8)
O6 Dy1 N3 80.15(8)
O2 Dy1 N3 74.35(8)
O4 Dy1 N3 78.50(9)
O5 Dy1 N3 146.05(8)
O1 Dy1 N3 78.65(8)
O3 Dy1 N3 139.83(8)
O6 Dy1 N7 77.93(8)
O2 Dy1 N7 146.40(9)
O4 Dy1 N7 139.59(9)
O5 Dy1 N7 73.97(7)
O1 Dy1 N7 78.71(7)
O3 Dy1 N7 79.78(8)
N3 Dy1 N7 120.16(7)
O6 Dy1 N1 67.34(7)
O2 Dy1 N1 124.83(7)
O4 Dy1 N1 124.37(9)
O5 Dy1 N1 123.25(7)
O1 Dy1 N1 67.07(7)
O3 Dy1 N1 125.95(7)
N3 Dy1 N1 60.47(7)
N7 Dy1 N1 59.70(7)
N1 C1 C5 119.4(2)
N1 C1 C2 112.7(2)
C5 C1 C2 127.9(2)
N6 C2 N3 110.7(2)
N6 C2 C1 127.9(2)
N3 C2 C1 121.4(2)
N1 C3 C7 119.7(2)
N1 C3 C4 112.5(2)
C7 C3 C4 127.7(2)
N10 C4 N7 111.2(2)
N10 C4 C3 128.0(2)
N7 C4 C3 120.9(2)
N2 C5 C1 120.2(2)
N2 C5 C6 112.5(2)
C1 C5 C6 127.3(2)
N11 C6 N14 108.1(2)
N11 C6 C5 123.2(2)
N14 C6 C5 128.7(2)
N2 C7 C3 120.1(2)
N2 C7 C8 111.7(2)
C3 C7 C8 128.2(2)
N15 C8 N18 107.9(2)
N15 C8 C7 122.5(2)
N18 C8 C7 129.6(2)
C3 N1 C1 120.3(2)
C3 N1 Dy1 120.43(16)
C1 N1 Dy1 119.17(16)
C5 N2 C7 120.2(2)
C2 N3 N4 105.1(2)
C2 N3 Dy1 126.04(16)
N4 N3 Dy1 128.65(18)
N5 N4 N3 109.6(2)
N4 N5 N6 108.8(2)
C2 N6 N5 105.9(2)
N8 N7 C4 104.8(2)
N8 N7 Dy1 128.75(17)
C4 N7 Dy1 126.24(17)
N9 N8 N7 109.9(2)
N8 N9 N10 108.9(2)
C4 N10 N9 105.2(2)
C6 N11 N12 105.9(2)
N13 N12 N11 110.7(2)
N12 N13 N14 106.4(2)
N13 N14 C6 108.9(2)
N13 N14 H14A 125.5
C6 N14 H14A 125.5
C8 N15 N16 105.9(2)
N17 N16 N15 110.7(2)
N16 N17 N18 106.5(2)
N17 N18 C8 109.0(2)
N17 N18 H18A 125.5
C8 N18 H18A 125.5
N19 C9 C13 119.5(6)
N19 C9 C10 113.4(6)
C13 C9 C10 127.1(6)
N21 C10 N24 108.6(6)
N21 C10 C9 122.6(6)
N24 C10 C9 128.8(6)
N19 C11 C15 120.2(6)
N19 C11 C12 113.0(6)
C15 C11 C12 126.8(7)
N28 C12 N25 109.7(6)
N28 C12 C11 129.4(6)
N25 C12 C11 120.6(7)
N20 C13 C9 119.5(6)
N20 C13 C14 113.7(6)
C9 C13 C14 126.8(7)
N32 C14 N29 110.1(6)
N32 C14 C13 128.1(7)
N29 C14 C13 121.8(7)
N20 C15 C11 119.3(7)
N20 C15 C16 114.7(6)
C11 C15 C16 126.0(6)
N36 C16 N33 110.8(6)
N36 C16 C15 128.4(6)
N33 C16 C15 120.6(7)
C9 N19 C11 120.4(6)
C15 N20 C13 120.9(6)
C10 N21 N22 104.8(6)
N23 N22 N21 111.3(7)
N22 N23 N24 106.4(6)
N23 N24 C10 108.8(6)
N26 N25 C12 107.1(6)
N26 N25 H25 126.4
C12 N25 H25 126.4
N27 N26 N25 107.8(7)
N26 N27 N28 110.0(7)
C12 N28 N27 105.3(6)
N30 N29 C14 105.2(7)
N31 N30 N29 110.8(7)
N30 N31 N32 107.3(7)
C14 N32 N31 106.6(7)
C14 N32 H32 126.7
N31 N32 H32 126.7
C16 N33 N34 104.6(7)
N35 N34 N33 109.8(6)
N34 N35 N36 109.2(6)
C16 N36 N35 105.5(6)
Dy1 O1 H1A 121(3)
Dy1 O1 H1B 124(3)
H1A O1 H1B 107(3)
Dy1 O2 H2A 127(3)
Dy1 O2 H2B 123(3)
H2A O2 H2B 108(3)
Dy1 O3 H3A 120(3)
Dy1 O3 H3B 131(3)
H3A O3 H3B 107(3)
Dy1 O4 H4A 125(3)
Dy1 O4 H4B 127(3)
H4A O4 H4B 107(3)
Dy1 O5 H5A 119(3)
Dy1 O5 H5B 121(3)
H5A O5 H5B 110(3)
Dy1 O6 H6A 122(3)
Dy1 O6 H6B 124(3)
H6A O6 H6B 114(3)
H7A O7 H7B 109(3)
H8A O8 H8B 115(3)
H9A O9 H9B 106(3)
H10A O10 H10B 111(4)
H11A O11 H11B 100.9
H12A O12 H12B 105(3)
H9C O9' H9D 111(4)
H10B O10' H10D 100.4
H11B O11' H11C 90.1
H12C O12' H12D 109(4)

loop_
_geom_bond_atom_site_label_1
_geom_bond_atom_site_label_2
_geom_bond_distance
Dy1 O6 2.367(2)
Dy1 O2 2.370(2)
Dy1 O4 2.384(2)
Dy1 O5 2.384(2)
Dy1 O1 2.387(2)
Dy1 O3 2.387(2)
Dy1 N3 2.494(2)
Dy1 N7 2.524(2)
Dy1 N1 2.805(2)
C1 N1 1.341(3)
C1 C5 1.416(3)
C1 C2 1.466(3)
C2 N6 1.331(3)
C2 N3 1.336(3)
C3 N1 1.340(3)
C3 C7 1.407(3)
C3 C4 1.460(3)
C4 N10 1.331(3)
C4 N7 1.340(3)
C5 N2 1.330(3)
C5 C6 1.472(3)
C6 N11 1.330(4)
C6 N14 1.335(3)
C7 N2 1.336(3)
C7 C8 1.483(3)
C8 N15 1.328(3)
C8 N18 1.338(3)
N3 N4 1.345(3)
N4 N5 1.310(3)
N5 N6 1.342(3)
N7 N8 1.333(3)
N8 N9 1.314(3)
N9 N10 1.342(3)
N11 N12 1.346(3)
N12 N13 1.305(4)
N13 N14 1.335(3)
N14 H14A 0.8800
N15 N16 1.350(3)
N16 N17 1.298(3)
N17 N18 1.332(3)
N18 H18A 0.8800
C9 N19 1.334(8)
C9 C13 1.418(9)
C9 C10 1.462(8)
C10 N21 1.334(8)
C10 N24 1.337(8)
C11 N19 1.332(8)
C11 C15 1.409(9)
C11 C12 1.471(9)
C12 N28 1.326(9)
C12 N25 1.330(8)
C13 N20 1.335(8)
C13 C14 1.470(9)
C14 N32 1.321(9)
C14 N29 1.337(9)
C15 N20 1.332(9)
C15 C16 1.461(9)
C16 N36 1.332(9)
C16 N33 1.334(8)
N21 N22 1.349(8)
N22 N23 1.306(9)
N23 N24 1.325(8)
N25 N26 1.332(9)
N25 H25 0.8800
N26 N27 1.304(9)
N27 N28 1.345(8)
N29 N30 1.329(9)
N30 N31 1.304(10)
N31 N32 1.353(9)
N32 H32 0.8800
N33 N34 1.345(8)
N34 N35 1.300(9)
N35 N36 1.337(8)
O1 H1A 0.812(18)
O1 H1B 0.801(18)
O2 H2A 0.804(18)
O2 H2B 0.799(18)
O3 H3A 0.817(18)
O3 H3B 0.796(18)
O4 H4A 0.808(19)
O4 H4B 0.802(19)
O5 H5A 0.820(18)
O5 H5B 0.818(18)
O6 H6A 0.806(18)
O6 H6B 0.800(18)
O7 H7A 0.831(19)
O7 H7B 0.816(19)
O8 H8A 0.802(19)
O8 H8B 0.806(19)
O9 H9A 0.81(2)
O9 H9B 0.81(2)
O10 H10A 0.81(2)
O10 H10B 0.756(19)
O11 H11A 0.8184
O11 H11B 0.8207
O12 H12A 0.82(2)
O12 H12B 0.82(2)
O9' H9C 0.82(2)
O9' H9D 0.82(2)
O10' H10B 0.913(19)
O10' H10D 0.8266
O11' H11B 1.0914
O11' H11C 0.8049
O12' H12C 0.83(2)
O12' H12D 0.82(2)

loop_
_geom_torsion_atom_site_label_1
_geom_torsion_atom_site_label_2
_geom_torsion_atom_site_label_3
_geom_torsion_atom_site_label_4
_geom_torsion
N1 C1 C2 N6 178.1(3)
C5 C1 C2 N6 -0.9(5)
N1 C1 C2 N3 -0.5(4)
C5 C1 C2 N3 -179.4(3)
N1 C3 C4 N10 177.3(3)
C7 C3 C4 N10 -5.5(5)
N1 C3 C4 N7 -4.1(4)
C7 C3 C4 N7 173.2(3)
N1 C1 C5 N2 0.9(4)
C2 C1 C5 N2 179.8(2)
N1 C1 C5 C6 -178.6(2)
C2 C1 C5 C6 0.2(4)
N2 C5 C6 N11 1.1(4)
C1 C5 C6 N11 -179.3(3)
N2 C5 C6 N14 -178.7(3)
C1 C5 C6 N14 0.9(5)
N1 C3 C7 N2 1.2(4)
C4 C3 C7 N2 -175.9(2)
N1 C3 C7 C8 180.0(2)
C4 C3 C7 C8 2.9(4)
N2 C7 C8 N15 5.7(4)
C3 C7 C8 N15 -173.2(3)
N2 C7 C8 N18 -172.5(3)
C3 C7 C8 N18 8.6(4)
C7 C3 N1 C1 0.5(4)
C4 C3 N1 C1 178.0(2)
C7 C3 N1 Dy1 -176.91(17)
C4 C3 N1 Dy1 0.6(3)
C5 C1 N1 C3 -1.5(4)
C2 C1 N1 C3 179.4(2)
C5 C1 N1 Dy1 175.93(17)
C2 C1 N1 Dy1 -3.1(3)
C1 C5 N2 C7 0.7(4)
C6 C5 N2 C7 -179.6(2)
C3 C7 N2 C5 -1.8(4)
C8 C7 N2 C5 179.3(2)
N6 C2 N3 N4 0.9(3)
C1 C2 N3 N4 179.6(2)
N6 C2 N3 Dy1 -174.16(18)
C1 C2 N3 Dy1 4.6(4)
C2 N3 N4 N5 -0.7(3)
Dy1 N3 N4 N5 174.15(19)
N3 N4 N5 N6 0.3(3)
N3 C2 N6 N5 -0.7(3)
C1 C2 N6 N5 -179.4(3)
N4 N5 N6 C2 0.2(3)
N10 C4 N7 N8 0.2(3)
C3 C4 N7 N8 -178.7(2)
N10 C4 N7 Dy1 -174.89(18)
C3 C4 N7 Dy1 6.2(4)
C4 N7 N8 N9 -0.1(3)
Dy1 N7 N8 N9 174.8(2)
N7 N8 N9 N10 -0.1(4)
N7 C4 N10 N9 -0.3(3)
C3 C4 N10 N9 178.5(3)
N8 N9 N10 C4 0.2(3)
N14 C6 N11 N12 -0.7(3)
C5 C6 N11 N12 179.5(3)
C6 N11 N12 N13 0.6(3)
N11 N12 N13 N14 -0.3(3)
N12 N13 N14 C6 -0.1(3)
N11 C6 N14 N13 0.5(3)
C5 C6 N14 N13 -179.7(3)
N18 C8 N15 N16 0.0(3)
C7 C8 N15 N16 -178.5(2)
C8 N15 N16 N17 0.1(3)
N15 N16 N17 N18 -0.2(3)
N16 N17 N18 C8 0.3(3)
N15 C8 N18 N17 -0.2(3)
C7 C8 N18 N17 178.3(3)
N19 C9 C10 N21 0.4(10)
C13 C9 C10 N21 178.2(8)
N19 C9 C10 N24 179.2(7)
C13 C9 C10 N24 -3.0(12)
N19 C11 C12 N28 149.6(8)
C15 C11 C12 N28 -30.0(14)
N19 C11 C12 N25 -23.9(11)
C15 C11 C12 N25 156.4(8)
N19 C9 C13 N20 -2.8(11)
C10 C9 C13 N20 179.5(7)
N19 C9 C13 C14 175.8(8)
C10 C9 C13 C14 -1.9(12)
N20 C13 C14 N32 -163.9(9)
C9 C13 C14 N32 17.4(14)
N20 C13 C14 N29 15.7(11)
C9 C13 C14 N29 -163.0(8)
N19 C11 C15 N20 -3.1(12)
C12 C11 C15 N20 176.6(7)
N19 C11 C15 C16 175.8(7)
C12 C11 C15 C16 -4.5(13)
N20 C15 C16 N36 156.9(8)
C11 C15 C16 N36 -22.0(13)
N20 C15 C16 N33 -17.6(11)
C11 C15 C16 N33 163.5(8)
C13 C9 N19 C11 2.0(10)
C10 C9 N19 C11 180.0(7)
C15 C11 N19 C9 0.9(11)
C12 C11 N19 C9 -178.8(7)
C11 C15 N20 C13 2.2(12)
C16 C15 N20 C13 -176.8(7)
C9 C13 N20 C15 0.7(11)
C14 C13 N20 C15 -178.1(7)
N24 C10 N21 N22 0.6(8)
C9 C10 N21 N22 179.7(7)
C10 N21 N22 N23 -0.3(9)
N21 N22 N23 N24 -0.1(9)
N22 N23 N24 C10 0.5(9)
N21 C10 N24 N23 -0.7(9)
C9 C10 N24 N23 -179.7(7)
N28 C12 N25 N26 2.0(10)
C11 C12 N25 N26 176.7(8)
C12 N25 N26 N27 -1.2(10)
N25 N26 N27 N28 0.0(11)
N25 C12 N28 N27 -2.0(9)
C11 C12 N28 N27 -176.0(8)
N26 N27 N28 C12 1.2(10)
N32 C14 N29 N30 -0.2(10)
C13 C14 N29 N30 -179.9(8)
C14 N29 N30 N31 0.4(11)
N29 N30 N31 N32 -0.5(11)
N29 C14 N32 N31 -0.1(10)
C13 C14 N32 N31 179.6(8)
N30 N31 N32 C14 0.3(10)
N36 C16 N33 N34 3.1(10)
C15 C16 N33 N34 178.5(7)
C16 N33 N34 N35 -2.8(10)
N33 N34 N35 N36 1.5(10)
N33 C16 N36 N35 -2.2(9)
C15 C16 N36 N35 -177.2(7)
N34 N35 N36 C16 0.4(9)
